data_2001458
loop_
_publ_author_name
'Barlow, R. B.'
'Howard, J. A. K.'
'Batsanov, A. S.'
'O'Shea, D.'
'Rathbone, D. L.'

_publ_section_title
;
 Structures of <i>N</i>-benzyl- and
 <i>N</i>-cyclohexylmethyl-4-(diphenylacetoxy)piperidines
;
_journal_issue 8
_journal_name_full 'Acta Crystallographica Section C'
_journal_page_first 1502
_journal_page_last 1507
_journal_paper_doi 10.1107/S0108270193000174
_journal_volume 49
_journal_year 1993
_chemical_formula_moiety 'C26 H34 N1 O2,Cl1'
_chemical_formula_sum 'C26 H34 Cl N O2'
_chemical_formula_weight 428
_space_group_IT_number 14
_space_group_name_Hall '-P 2yn'
_space_group_name_H-M_alt 'P 1 21/n 1'
_symmetry_cell_setting monoclinic
_symmetry_space_group_name_Hall '-P 2yn'
_symmetry_space_group_name_H-M 'P 1 21/n 1'
_atom_type_scat_source IntTabIV
_cell_angle_alpha 90.
_cell_angle_beta 101.31(4)
_cell_angle_gamma 90.
_cell_formula_units_Z 4
_cell_length_a 5.833(3)
_cell_length_b 35.11(2)
_cell_length_c 11.828(6)
_cell_measurement_reflns_used 26
_cell_measurement_temperature 293
_cell_measurement_theta_max 24
_cell_measurement_theta_min 14
_cell_volume 2375(2)
_diffrn_measurement_device 'Siemens R3m/V'
_diffrn_measurement_method Wyckoff_(limited_\w)
_diffrn_radiation_type MoK\a
_diffrn_radiation_wavelength 0.71069
_diffrn_reflns_av_R_equivalents 0.034
_diffrn_reflns_limit_h_max 5
_diffrn_reflns_limit_h_min -5
_diffrn_reflns_limit_k_max 37
_diffrn_reflns_limit_k_min 0
_diffrn_reflns_limit_l_max 12
_diffrn_reflns_limit_l_min 0
_diffrn_reflns_number 2901
_diffrn_reflns_theta_max 45
_diffrn_standards_decay_% 1.3
_diffrn_standards_interval_count 100
_diffrn_standards_number 2
_exptl_absorpt_coefficient_mu 0.182
_exptl_absorpt_correction_type none
_exptl_crystal_colour Colourless
_exptl_crystal_density_diffrn 1.20
_exptl_crystal_description Plate
_exptl_crystal_size_max 0.5
_exptl_crystal_size_mid 0.2
_exptl_crystal_size_min 0.06
_refine_diff_density_max 0.41
_refine_diff_density_min -0.26
_refine_ls_goodness_of_fit_obs 2.61
_refine_ls_hydrogen_treatment 'located by Fourier treated riding'
_refine_ls_number_parameters 267
_refine_ls_number_reflns 1737
_refine_ls_R_factor_obs 0.078
_refine_ls_shift/esd_max 0.084
_refine_ls_structure_factor_coef F
_refine_ls_weighting_details 'w = [\s^2^(F)+0.0004F^2^]^-1^'
_refine_ls_weighting_scheme calc
_refine_ls_wR_factor_obs 0.090
_reflns_number_observed 1737
_reflns_number_total 2548
_reflns_observed_criterion I>2\s(I)
_cod_data_source_file ha0113.cif
_cod_data_source_block ha0113c_structure_3_of_3
_cod_depositor_comments
;
The following automatic conversions were performed:

'_refine_ls_weighting_scheme' value '[\s^2^(F)+0.0004F^2^]^-1^' was
changed to 'calc'. New tag '_refine_ls_weighting_details' was
created. The value of the new tag was set to 'w =
[\s^2^(F)+0.0004F^2^]^-1^'.

Automatic conversion script
Id: cif_fix_values 3143 2015-03-26 13:38:13Z robertas 
;
_cod_original_cell_volume 2376(2)
_cod_original_formula_sum 'C26 H34 Cl1 N1 O2'
_cod_database_code 2001458

loop_
_space_group_symop_id
_space_group_symop_operation_xyz
1 x,y,z
2 -x+1/2,y+1/2,-z+1/2
3 -x,-y,-z
4 x+1/2,-y+1/2,z+1/2

loop_
_atom_site_label
_atom_site_fract_x
_atom_site_fract_y
_atom_site_fract_z
_atom_site_U_iso_or_equiv
Cl .1511(3) .25590(10) .54770(10) .0710(10)
O(4) .4784(8) .15280(10) .3461(4) .057(2)
O(7) .7398(11) .1362(2) .2424(5) .091(3)
N .3527(9) .27050(10) .3333(4) .043(2)
C(1) .3239(12) .3112(2) .2960(6) .058(3)
C(2) .2016(12) .2452(2) .2456(5) .053(3)
C(3) .2166(12) .2045(2) .2837(6) .054(3)
C(4) .4693(12) .1913(2) .2997(6) .052(3)
C(5) .6213(11) .2160(2) .3858(6) .056(3)
C(6) .6037(11) .2573(2) .3500(6) .053(3)
C(7) .6292(14) .1288(2) .3133(7) .056(3)
C(8) .6407(13) .0919(2) .3812(6) .058(3)
C(21) .4680(16) .3403(2) .3712(6) .077(4)
C(22A) .469(2) .3395(3) .4918(10) .082(3)
C(22B) .694(6) .3482(9) .387(3) .069(9)
C(23A) .649(2) .3719(3) .5551(10) .083(3)
C(23B) .788(7) .3789(11) .485(3) .108(13)
C(24) .571(2) .4123(3) .4971(9) .115(5)
C(25A) .581(2) .4120(3) .3792(11) .097(4)
C(25B) .326(7) .4015(10) .478(3) .086(11)
C(26A) .399(2) .3803(3) .3127(10) .081(3)
C(26B) .244(6) .3717(9) .373(3) .074(9)
C(81) .8719(14) .0884(2) .4655(6) .056(3)
C(82) 1.0217(17) .1186(3) .4919(7) .073(4)
C(83) 1.2272(16) .1144(3) .5704(7) .081(4)
C(84) 1.2791(17) .0798(3) .6242(7) .088(4)
C(85) 1.131(2) .0498(3) .5990(8) .093(5)
C(86) .9293(17) .0543(2) .5207(7) .079(4)
C(91) .5893(14) .0583(2) .3013(6) .057(3)
C(92) .3980(16) .0361(3) .3043(8) .080(4)
C(93) .3511(18) .0045(3) .2305(10) .099(5)
C(94) .498(2) -.0044(3) .1563(8) .089(5)
C(95) .6817(18) .0179(3) .1543(7) .076(4)
C(96) .7295(14) .0486(2) .2256(7) .062(3)
H(1N) .2690 .2675 .4167 ?
H(1A) .1622 .3180 .2888 ?
H(1B) .3619 .3131 .2208 ?
H(2A) .2551 .2471 .1741 ?
H(2B) .0424 .2538 .2328 ?
H(3A) .1174 .1888 .2281 ?
H(3B) .1669 .2024 .3562 ?
H(4A) .5212 .1919 .2275 ?
H(5A) .7807 .2076 .3968 ?
H(5B) .5701 .2135 .4578 ?
H(6A) .6992 .2728 .4075 ?
H(6B) .6593 .2599 .2793 ?
H(8A) .5190 .0928 .4253 ?
H(22A) .9816 .1428 .4561 ?
H(23A) 1.3356 .1351 .5881 ?
H(24A) 1.4215 .0765 .6798 ?
H(25A) 1.1700 .0255 .6354 ?
H(26A) .8210 .0335 .5049 ?
H(32A) .2998 .0423 .3580 ?
H(33A) .2141 -.0105 .2308 ?
H(34A) .4686 -.0265 .1077 ?
H(35A) .7818 .0120 .1012 ?
H(36A) .8643 .0540 .2227 ?

loop_
_geom_angle_atom_site_label_1
_geom_angle_atom_site_label_2
_geom_angle_atom_site_label_3
_geom_angle
_geom_angle_publ_flag
C(2) N C(6) 109.3(5) yes
C(2) N C(1) 110.1(4) yes
C(6) N C(1) 112.5(5) yes
N C(1) C(21) 117.3(5) yes
N C(2) C(3) 111.3(5) yes
C(2) C(3) C(4) 109.1(6) yes
C(3) C(4) C(5) 109.8(6) yes
C(3) C(4) O(4) 107.0(6) yes
C(5) C(4) O(4) 108.1(5) yes
C(4) C(5) C(6) 111.7(5) yes
N C(6) C(5) 110.1(5) yes
C(4) O(4) C(7) 117.0(6) yes
O(4) C(7) O(7) 123.6(7) yes
O(4) C(7) C(8) 110.3(7) yes
O(7) C(7) C(8) 126.0(7) yes
C(7) C(8) C(81) 111.0(6) yes
C(7) C(8) C(91) 110.7(6) yes
C(81) C(8) C(91) 113.0(6) yes

loop_
_geom_bond_atom_site_label_1
_geom_bond_atom_site_label_2
_geom_bond_distance
_geom_bond_publ_flag
N C(2) 1.510(8) yes
N C(6) 1.511(8) yes
C(2) C(3) 1.500(10) yes
C(3) C(4) 1.520(10) yes
C(4) C(5) 1.491(9) yes
C(5) C(6) 1.506(9) yes
N C(1) 1.497(8) yes
C(4) O(4) 1.458(8) yes
O(4) C(7) 1.330(10) yes
C(7) O(7) 1.180(10) yes
C(7) C(8) 1.520(10) yes
C(1) C(21) 1.500(10) yes
C(8) C(81) 1.520(10) yes
C(8) C(91) 1.510(10) yes
C(21) C(22A) 1.424(15) yes
C(21) C(22B) 1.33(4) yes
C(21) C(26A) 1.585(13) yes
C(21) C(26B) 1.71(3) yes
C(22A) C(23A) 1.624(15) yes
C(22B) C(23B) 1.59(5) yes
C(23A) C(24) 1.603(14) yes
C(23B) C(24) 1.75(4) yes
C(24) C(25A) 1.408(17) yes
C(24) C(25B) 1.45(4) yes
C(25A) C(26A) 1.632(16) yes
C(25B) C(26B) 1.63(5) yes
C(81) C(82) 1.370(12) yes
C(81) C(86) 1.372(11) yes
C(82) C(83) 1.373(12) yes
C(83) C(84) 1.375(15) yes
C(84) C(85) 1.358(15) yes
C(85) C(86) 1.359(13) yes
C(91) C(92) 1.368(12) yes
C(91) C(96) 1.370(12) yes
C(92) C(93) 1.404(14) yes
C(93) C(94) 1.378(17) yes
C(94) C(95) 1.331(16) yes
C(95) C(96) 1.362(12) yes
